data_7106964
loop_
_publ_author_name
'Dominik Cincic'
'Marina Juribasic'
'Darko Babic'
'Kresimir Molcanov'
'Primoz Sket'
'Janez Plavec'
'Manda Curic'

_publ_section_title
;
 New insight into solid-state molecular dynamics: mechanochemical
 synthesis of azobenzene/triphenylphosphine palladacycles
;
_journal_name_full Chem.Commun.
_journal_page_first 11543
_journal_paper_doi 10.1039/c1cc15377c
_journal_volume 47
_journal_year 2011
_chemical_formula_moiety '2(C50 H42 Cl2 N4 O2 P2 Pd2), C2 H6 O, H2 O'
_chemical_formula_sum 'C51 H46 Cl2 N4 O3 P2 Pd2'
_chemical_formula_weight 1108.56
_space_group_IT_number 2
_symmetry_cell_setting triclinic
_symmetry_space_group_name_Hall '-P 1'
_symmetry_space_group_name_H-M 'P -1'
_audit_creation_date 2010-10-28T16:43:55-00:00
_audit_creation_method 'WinGX routine CIF_UPDATE'
_cell_angle_alpha 110.178(3)
_cell_angle_beta 90.883(2)
_cell_angle_gamma 90.024(3)
_cell_formula_units_Z 4
_cell_length_a 10.0943(3)
_cell_length_b 20.0688(7)
_cell_length_c 25.3224(6)
_cell_measurement_reflns_used 13321
_cell_measurement_temperature 293(2)
_cell_measurement_theta_max 75.9554
_cell_measurement_theta_min 3.4576
_cell_volume 4814.3(3)
_computing_cell_refinement
;
CrysAlisPro, Oxford Diffraction Ltd.,
Version 1.171.33.55 (release 05-01-2010 CrysAlis171 .NET)
(compiled Jan 5 2010,16:28:46)
;
_computing_data_collection
;
CrysAlisPro, Oxford Diffraction Ltd.,
Version 1.171.33.55 (release 05-01-2010 CrysAlis171 .NET)
(compiled Jan 5 2010,16:28:46)
;
_computing_data_reduction
;
CrysAlisPro, Oxford Diffraction Ltd.,
Version 1.171.33.55 (release 05-01-2010 CrysAlis171 .NET)
(compiled Jan 5 2010,16:28:46)
;
_computing_molecular_graphics 'Ortep-3 for Windows (Farrugia, 1997)'
_computing_publication_material 'WinGX publication routines (Farrugia, 1999)'
_computing_structure_refinement 'SHELXL-97 (Sheldrick, 1997)'
_computing_structure_solution 'SHELXS-97 (Sheldrick, 1997)'
_diffrn_ambient_temperature 293(2)
_diffrn_measured_fraction_theta_full 0.968
_diffrn_measured_fraction_theta_max 0.968
_diffrn_measurement_device_type 'Xcalibur, Ruby'
_diffrn_measurement_method '\w scans'
_diffrn_radiation_probe x-ray
_diffrn_radiation_type CuK\a
_diffrn_radiation_wavelength 1.54179
_diffrn_reflns_av_R_equivalents 0.0509
_diffrn_reflns_limit_h_max 12
_diffrn_reflns_limit_h_min -12
_diffrn_reflns_limit_k_max 25
_diffrn_reflns_limit_k_min -25
_diffrn_reflns_limit_l_max 31
_diffrn_reflns_limit_l_min -27
_diffrn_reflns_number 43140
_diffrn_reflns_theta_full 76.14
_diffrn_reflns_theta_max 76.14
_diffrn_reflns_theta_min 3.46
_exptl_absorpt_coefficient_mu 8.048
_exptl_absorpt_correction_T_max 1
_exptl_absorpt_correction_T_min 0.33114
_exptl_absorpt_correction_type multi-scan
_exptl_crystal_colour red
_exptl_crystal_density_diffrn 1.529
_exptl_crystal_density_method 'not measured'
_exptl_crystal_description prism
_exptl_crystal_F_000 2240
_exptl_crystal_size_max 0.1
_exptl_crystal_size_mid 0.1
_exptl_crystal_size_min 0.1
_refine_diff_density_max 1.224
_refine_diff_density_min -0.91
_refine_ls_extinction_method none
_refine_ls_goodness_of_fit_ref 1.203
_refine_ls_hydrogen_treatment constr
_refine_ls_matrix_type full
_refine_ls_number_parameters 987
_refine_ls_number_reflns 19491
_refine_ls_number_restraints 86
_refine_ls_restrained_S_all 1.201
_refine_ls_R_factor_gt 0.0905
_refine_ls_shift/su_max 0.007
_refine_ls_structure_factor_coef Fsqd
_refine_ls_weighting_details 'calc w=1/[\s^2^(Fo^2^)+(0.0351P)^2^+60.5558P] where P=(Fo^2^+2Fc^2^)/3'
_refine_ls_weighting_scheme calc
_refine_ls_wR_factor_ref 0.2358
_reflns_number_gt 9835
_reflns_number_total 19491
_reflns_threshold_expression >2sigma(I)
_cod_data_source_file c1cc15377c.txt
_cod_data_source_block manda-4a-d12-ponovo
_cod_original_cell_volume 4814.3(2)
_cod_database_code 7106964

loop_
_symmetry_equiv_pos_as_xyz
'x, y, z'
'-x, -y, -z'

loop_
_atom_site_label
_atom_site_type_symbol
_atom_site_fract_x
_atom_site_fract_y
_atom_site_fract_z
_atom_site_U_iso_or_equiv
_atom_site_adp_type
_atom_site_occupancy
_atom_site_calc_flag
_atom_site_refinement_flags
Pd2A Pd 0.93452(11) 0.25177(6) 0.22757(4) 0.0429(2) Uani 1 d .
Pd1A Pd 0.80240(10) 0.28297(6) 0.12599(4) 0.0414(2) Uani 1 d .
Pd2B Pd 0.56536(12) 0.74841(7) 0.27230(5) 0.0530(3) Uani 1 d .
Pd1B Pd 0.69770(12) 0.71706(7) 0.37382(5) 0.0513(3) Uani 1 d .
P2A P 1.1498(3) 0.27125(19) 0.25272(13) 0.0410(8) Uani 1 d .
P1A P 0.7076(3) 0.19077(19) 0.05504(13) 0.0403(7) Uani 1 d .
Cl1A Cl 0.7071(3) 0.2441(2) 0.19828(13) 0.0491(8) Uani 1 d .
P2B P 0.3509(4) 0.7282(2) 0.24694(16) 0.0550(10) Uani 1 d .
P1B P 0.7922(5) 0.8092(2) 0.44492(16) 0.0573(10) Uani 1 d .
Cl1B Cl 0.7927(4) 0.7551(3) 0.30148(17) 0.0668(11) Uani 1 d .
Cl2A Cl 0.9830(5) 0.1322(2) 0.17093(18) 0.0747(13) Uani 1 d .
Cl2B Cl 0.5164(6) 0.8674(2) 0.3286(2) 0.0908(17) Uani 1 d .
C18A C 0.9601(10) 0.1354(5) 0.0296(3) 0.063(4) Uani 1 d G
H18A H 0.9826 0.1654 0.0658 0.076 Uiso 1 calc R
C17A C 1.0557(8) 0.0921(6) -0.0042(5) 0.090(7) Uani 1 d G
H17A H 1.1421 0.0931 0.0093 0.108 Uiso 1 calc R
C16A C 1.0220(11) 0.0472(6) -0.0582(4) 0.078(6) Uani 1 d GU
H16A H 1.086 0.0182 -0.0808 0.094 Uiso 1 calc R
C15A C 0.8928(12) 0.0457(6) -0.0784(3) 0.090(7) Uani 1 d G
H15A H 0.8703 0.0157 -0.1145 0.108 Uiso 1 calc R
C14A C 0.7973(9) 0.0890(6) -0.0446(4) 0.078(6) Uani 1 d G
H14A H 0.7108 0.088 -0.0581 0.093 Uiso 1 calc R
C13A C 0.8309(8) 0.1339(5) 0.0094(4) 0.046(3) Uani 1 d G
C25A C 0.5880(8) 0.2156(5) 0.0091(4) 0.047(3) Uani 1 d G
C26A C 0.4997(11) 0.1650(4) -0.0247(5) 0.065(5) Uani 1 d G
H26A H 0.5034 0.1185 -0.0252 0.078 Uiso 1 calc R
C27A C 0.4060(10) 0.1840(6) -0.0576(5) 0.097(8) Uani 1 d G
H27A H 0.347 0.1501 -0.0803 0.117 Uiso 1 calc R
C28A C 0.4005(10) 0.2535(7) -0.0568(4) 0.091(7) Uani 1 d G
H28A H 0.3378 0.2662 -0.0789 0.11 Uiso 1 calc R
C29A C 0.4887(10) 0.3041(5) -0.0230(5) 0.063(4) Uani 1 d G
H29A H 0.485 0.3507 -0.0225 0.075 Uiso 1 calc R
C30A C 0.5824(8) 0.2852(5) 0.0099(4) 0.052(4) Uani 1 d G
H30A H 0.6415 0.319 0.0325 0.063 Uiso 1 calc R
C19A C 0.6101(9) 0.1295(5) 0.0780(4) 0.043(3) Uani 1 d G
C20A C 0.6708(9) 0.0708(6) 0.0849(5) 0.068(5) Uani 1 d GU
H20A H 0.7596 0.0618 0.0761 0.082 Uiso 1 calc R
C21A C 0.5988(15) 0.0257(5) 0.1049(5) 0.096(7) Uani 1 d G
H21A H 0.6394 -0.0135 0.1095 0.115 Uiso 1 calc R
C22A C 0.4660(14) 0.0393(6) 0.1181(5) 0.095(8) Uani 1 d G
H22A H 0.4178 0.0091 0.1315 0.114 Uiso 1 calc R
C23A C 0.4053(9) 0.0980(7) 0.1112(5) 0.081(6) Uani 1 d G
H23A H 0.3165 0.1071 0.12 0.097 Uiso 1 calc R
C24A C 0.4773(10) 0.1431(5) 0.0912(4) 0.064(4) Uani 1 d G
H24A H 0.4367 0.1824 0.0866 0.076 Uiso 1 calc R
C37A C 1.2430(9) 0.2908(5) 0.1988(3) 0.049(4) Uani 1 d G
C38A C 1.3684(9) 0.3214(6) 0.2106(4) 0.070(5) Uani 1 d G
H38A H 1.4097 0.3274 0.245 0.083 Uiso 1 calc R
C39A C 1.4322(9) 0.3431(6) 0.1709(5) 0.084(6) Uani 1 d G
H39A H 1.5161 0.3636 0.1788 0.1 Uiso 1 calc R
C40A C 1.3705(12) 0.3341(6) 0.1194(5) 0.088(7) Uani 1 d G
H40A H 1.4131 0.3486 0.0929 0.106 Uiso 1 calc R
C41A C 1.2450(12) 0.3035(7) 0.1076(3) 0.079(6) Uani 1 d G
H41A H 1.2037 0.2975 0.0732 0.095 Uiso 1 calc R
C42A C 1.1813(8) 0.2818(6) 0.1473(4) 0.062(5) Uani 1 d G
H42A H 1.0973 0.2613 0.1394 0.075 Uiso 1 calc R
C31A C 1.2285(11) 0.1979(5) 0.2666(4) 0.058(4) Uani 1 d G
C36A C 1.3575(11) 0.1783(7) 0.2500(4) 0.079(6) Uani 1 d G
H36 H 1.4051 0.2031 0.2315 0.095 Uiso 1 calc R
C35A C 1.4155(12) 0.1215(8) 0.2609(6) 0.110(9) Uani 1 d GU
H35A H 1.5018 0.1083 0.2498 0.132 Uiso 1 calc R
C34A C 1.3444(18) 0.0844(6) 0.2885(6) 0.120(11) Uani 1 d G
H34A H 1.3832 0.0464 0.2959 0.144 Uiso 1 calc R
C33A C 1.2154(16) 0.1040(7) 0.3052(6) 0.113(10) Uani 1 d G
H33A H 1.1678 0.0792 0.3236 0.135 Uiso 1 calc R
C32A C 1.1574(10) 0.1608(8) 0.2942(5) 0.086(6) Uani 1 d G
H32A H 1.0711 0.174 0.3053 0.104 Uiso 1 calc R
C43A C 1.1856(10) 0.3481(4) 0.3157(3) 0.048(3) Uani 1 d G
C44A C 1.1882(10) 0.3411(5) 0.3685(4) 0.059(4) Uani 1 d G
H44A H 1.1827 0.2964 0.3715 0.071 Uiso 1 calc R
C45A C 1.1989(11) 0.4011(7) 0.4166(3) 0.078(6) Uani 1 d G
H45A H 1.2006 0.3965 0.4519 0.094 Uiso 1 calc R
C46A C 1.2071(11) 0.4681(5) 0.4120(4) 0.075(6) Uani 1 d G
H46A H 1.2143 0.5082 0.4443 0.09 Uiso 1 calc R
C47A C 1.2046(11) 0.4750(4) 0.3593(5) 0.067(5) Uani 1 d G
H47A H 1.2101 0.5198 0.3562 0.08 Uiso 1 calc R
C48A C 1.1938(10) 0.4150(5) 0.3111(3) 0.056(4) Uani 1 d G
H48A H 1.1921 0.4196 0.2758 0.067 Uiso 1 calc R
C25B C 0.9105(10) 0.7844(6) 0.4904(4) 0.058(4) Uani 1 d G
C30B C 0.9160(10) 0.7145(5) 0.4888(4) 0.070(5) Uani 1 d GU
H30B H 0.8575 0.6808 0.4656 0.085 Uiso 1 calc R
C29B C 1.0090(12) 0.6950(5) 0.5217(5) 0.075(5) Uani 1 d G
H29B H 1.0126 0.6482 0.5206 0.09 Uiso 1 calc R
C28B C 1.0964(11) 0.7453(7) 0.5563(5) 0.091(7) Uani 1 d GU
H28B H 1.1586 0.7322 0.5784 0.11 Uiso 1 calc R
C27B C 1.0909(12) 0.8152(7) 0.5580(5) 0.101(8) Uani 1 d G
H27B H 1.1494 0.8489 0.5811 0.122 Uiso 1 calc R
C26B C 0.9979(13) 0.8348(5) 0.5250(5) 0.079(6) Uani 1 d G
H26B H 0.9942 0.8815 0.5261 0.094 Uiso 1 calc R
C13B C 0.8900(12) 0.8696(6) 0.4211(5) 0.064(5) Uani 1 d G
C18B C 1.0229(13) 0.8563(6) 0.4081(5) 0.077(5) Uani 1 d G
H18B H 1.0635 0.8168 0.4123 0.092 Uiso 1 calc R
C17B C 1.0951(11) 0.9020(8) 0.3888(5) 0.089(7) Uani 1 d G
H17B H 1.184 0.8931 0.3801 0.106 Uiso 1 calc R
C16B C 1.0343(17) 0.9610(7) 0.3825(5) 0.101(8) Uani 1 d G
H16B H 1.0826 0.9916 0.3695 0.121 Uiso 1 calc R
C15B C 0.9014(17) 0.9743(6) 0.3954(6) 0.112(9) Uani 1 d G
H15B H 0.8608 1.0138 0.3912 0.135 Uiso 1 calc R
C14B C 0.8293(11) 0.9286(7) 0.4148(6) 0.089(6) Uani 1 d G
H14B H 0.7404 0.9374 0.4235 0.107 Uiso 1 calc R
C19B C 0.6692(12) 0.8655(6) 0.4910(4) 0.070(5) Uani 1 d G
C24B C 0.7028(11) 0.9103(7) 0.5450(5) 0.092(7) Uani 1 d G
H24B H 0.7891 0.9111 0.5586 0.111 Uiso 1 calc R
C23B C 0.6073(15) 0.9538(6) 0.5787(4) 0.108(9) Uani 1 d G
H23B H 0.6298 0.9837 0.6149 0.13 Uiso 1 calc R
C22B C 0.4783(14) 0.9525(6) 0.5584(5) 0.094(8) Uani 1 d G
H22B H 0.4144 0.9817 0.581 0.112 Uiso 1 calc R
C21B C 0.4448(11) 0.9078(8) 0.5044(6) 0.094(7) Uani 1 d G
H21B H 0.3585 0.9069 0.4908 0.113 Uiso 1 calc R
C20B C 0.5402(13) 0.8642(6) 0.4706(4) 0.087(6) Uani 1 d GU
H20B H 0.5178 0.8343 0.4345 0.104 Uiso 1 calc R
C31B C 0.2693(12) 0.8021(6) 0.2331(5) 0.067(5) Uani 1 d G
C36B C 0.3429(12) 0.8388(8) 0.2060(6) 0.089(7) Uani 1 d G
H36B H 0.429 0.8249 0.1951 0.107 Uiso 1 calc R
C35B C 0.2877(19) 0.8963(7) 0.1951(6) 0.130(11) Uani 1 d G
H35B H 0.3369 0.9209 0.1769 0.156 Uiso 1 calc R
C34B C 0.159(2) 0.9171(6) 0.2114(7) 0.145(15) Uani 1 d G
H34B H 0.122 0.9556 0.2041 0.174 Uiso 1 calc R
C33B C 0.0853(13) 0.8804(8) 0.2385(6) 0.129(13) Uani 1 d G
H33B H -0.0009 0.8943 0.2494 0.155 Uiso 1 calc R
C32B C 0.1405(12) 0.8229(7) 0.2494(5) 0.078(6) Uani 1 d G
H32B H 0.0912 0.7983 0.2676 0.094 Uiso 1 calc R
C43B C 0.2569(11) 0.7098(6) 0.3014(4) 0.063(4) Uani 1 d GU
C48B C 0.3185(10) 0.7188(6) 0.3529(5) 0.074(5) Uani 1 d G
H48B H 0.4022 0.7396 0.3609 0.089 Uiso 1 calc R
C47B C 0.2551(15) 0.6967(7) 0.3923(4) 0.095(8) Uani 1 d G
H47B H 0.2963 0.7026 0.4268 0.114 Uiso 1 calc R
C46B C 0.1300(15) 0.6656(7) 0.3803(6) 0.100(8) Uani 1 d G
H46B H 0.0875 0.6508 0.4067 0.12 Uiso 1 calc R
C45B C 0.0684(10) 0.6566(6) 0.3288(6) 0.085(6) Uani 1 d G
H45B H -0.0153 0.6358 0.3208 0.102 Uiso 1 calc R
C44B C 0.1319(11) 0.6788(6) 0.2893(4) 0.077(5) Uani 1 d G
H44B H 0.0906 0.6728 0.2549 0.092 Uiso 1 calc R
C37B C 0.3144(10) 0.6511(5) 0.1841(3) 0.055(4) Uani 1 d G
C42B C 0.3060(11) 0.5839(6) 0.1881(4) 0.063(4) Uani 1 d G
H42B H 0.3076 0.5788 0.2233 0.076 Uiso 1 calc R
C41B C 0.2952(11) 0.5243(5) 0.1397(5) 0.080(6) Uani 1 d G
H41B H 0.2896 0.4793 0.1424 0.096 Uiso 1 calc R
C40B C 0.2928(11) 0.5319(6) 0.0871(4) 0.086(7) Uani 1 d G
H40B H 0.2856 0.492 0.0547 0.103 Uiso 1 calc R
C39B C 0.3012(11) 0.5991(7) 0.0831(3) 0.072(6) Uani 1 d G
H39B H 0.2996 0.6042 0.048 0.086 Uiso 1 calc R
C38B C 0.3120(11) 0.6587(5) 0.1316(4) 0.069(5) Uani 1 d GU
H38B H 0.3176 0.7036 0.1289 0.083 Uiso 1 calc R
N1A N 0.8905(10) 0.3762(6) 0.1840(4) 0.041(3) Uani 1 d .
N2A N 0.9396(12) 0.4204(6) 0.1613(5) 0.048(3) Uani 1 d .
C2B C 0.6119(15) 0.6757(9) 0.4262(6) 0.054(4) Uani 1 d U
C7A C 0.8862(12) 0.4024(7) 0.2429(5) 0.036(3) Uani 1 d .
C2A C 0.8901(12) 0.3236(7) 0.0730(6) 0.039(3) Uani 1 d U
C9A C 0.8842(12) 0.3789(8) 0.3299(5) 0.042(3) Uani 1 d U
H9A H 0.8868 0.3479 0.3501 0.051 Uiso 1 calc R
C8A C 0.8960(12) 0.3532(7) 0.2721(5) 0.038(3) Uani 1 d .
O2A O 0.8605(16) 0.5402(7) 0.4438(5) 0.095(5) Uani 1 d .
N3A N 0.8537(14) 0.4770(8) 0.4187(5) 0.061(4) Uani 1 d .
O1A O 0.8395(13) 0.4337(7) 0.4428(4) 0.074(4) Uani 1 d .
C3A C 0.9118(14) 0.2979(8) 0.0164(5) 0.051(4) Uani 1 d .
H3A H 0.8826 0.2522 -0.0041 0.062 Uiso 1 calc R
C11A C 0.8667(14) 0.4990(8) 0.3303(5) 0.049(4) Uani 1 d .
H11A H 0.8572 0.5471 0.3505 0.059 Uiso 1 calc R
C3B C 0.5915(16) 0.7018(9) 0.4825(6) 0.056(4) Uani 1 d .
H3B H 0.6219 0.7474 0.5027 0.067 Uiso 1 calc R
C10A C 0.8686(13) 0.4505(8) 0.3575(5) 0.044(3) Uani 1 d U
C12A C 0.8792(13) 0.4754(7) 0.2726(6) 0.044(3) Uani 1 d .
H12A H 0.8829 0.5077 0.2536 0.053 Uiso 1 calc R
N4A N 0.9982(16) 0.3066(9) -0.0682(5) 0.070(4) Uani 1 d .
N4B N 0.5039(15) 0.6927(9) 0.5680(6) 0.072(4) Uani 1 d .
C1A C 0.9389(14) 0.3930(7) 0.1040(5) 0.044(3) Uani 1 d .
C1B C 0.5609(18) 0.6058(9) 0.3955(7) 0.063(4) Uani 1 d .
C4A C 0.9761(15) 0.3370(9) -0.0126(6) 0.052(4) Uani 1 d .
C4B C 0.5264(17) 0.6634(10) 0.5121(7) 0.063(5) Uani 1 d .
C5A C 1.0148(16) 0.4076(9) 0.0185(6) 0.060(4) Uani 1 d .
H5A H 1.053 0.436 0.0005 0.072 Uiso 1 calc R
C5B C 0.4866(19) 0.5926(10) 0.4810(7) 0.073(5) Uani 1 d .
H5B H 0.4489 0.5647 0.4995 0.087 Uiso 1 calc R
C6A C 0.9957(16) 0.4339(8) 0.0754(6) 0.055(4) Uani 1 d .
H6A H 1.0211 0.4804 0.0955 0.066 Uiso 1 calc R
C6B C 0.5032(18) 0.5653(10) 0.4243(7) 0.067(5) Uani 1 d .
H6B H 0.4758 0.519 0.4045 0.08 Uiso 1 calc R
C50A C 1.0507(19) 0.3478(11) -0.1012(7) 0.084(6) Uani 1 d .
H50A H 1.0757 0.3161 -0.1376 0.126 Uiso 1 calc R
H50C H 1.1268 0.3745 -0.0821 0.126 Uiso 1 calc R
H50B H 0.9839 0.3796 -0.1055 0.126 Uiso 1 calc R
C50B C 0.451(2) 0.6531(11) 0.6011(8) 0.090(7) Uani 1 d .
H50F H 0.4585 0.6809 0.6404 0.135 Uiso 1 calc R
H50E H 0.499 0.6097 0.5937 0.135 Uiso 1 calc R
H50D H 0.3589 0.6423 0.5912 0.135 Uiso 1 calc R
C49B C 0.530(2) 0.7663(11) 0.5981(8) 0.097(7) Uani 1 d .
H49D H 0.5704 0.7873 0.5735 0.145 Uiso 1 calc R
H49F H 0.5889 0.7709 0.6293 0.145 Uiso 1 calc R
H49E H 0.4484 0.7901 0.6118 0.145 Uiso 1 calc R
N1B N 0.6125(12) 0.6230(7) 0.3166(5) 0.052(3) Uani 1 d .
N3B N 0.6450(14) 0.5237(8) 0.0805(5) 0.064(4) Uani 1 d .
N2B N 0.5628(12) 0.5802(7) 0.3386(5) 0.055(3) Uani 1 d .
C8B C 0.6030(16) 0.6465(8) 0.2288(6) 0.059(4) Uani 1 d .
C7B C 0.6102(15) 0.5976(9) 0.2560(6) 0.054(4) Uani 1 d .
C11B C 0.6329(15) 0.4993(8) 0.1694(6) 0.058(4) Uani 1 d .
H11B H 0.6406 0.451 0.1494 0.069 Uiso 1 calc R
C9B C 0.6167(14) 0.6213(8) 0.1703(6) 0.053(4) Uani 1 d .
H9B H 0.6153 0.6526 0.1504 0.063 Uiso 1 calc R
C10B C 0.6324(15) 0.5498(9) 0.1427(6) 0.059(4) Uani 1 d .
C12B C 0.6214(15) 0.5253(9) 0.2268(6) 0.058(4) Uani 1 d .
H12B H 0.6211 0.4939 0.2466 0.069 Uiso 1 calc R
O1B O 0.6586(14) 0.5665(7) 0.0570(5) 0.081(4) Uani 1 d .
O2B O 0.6400(17) 0.4595(7) 0.0563(5) 0.097(5) Uani 1 d .
C49A C 0.968(2) 0.2334(10) -0.0981(7) 0.091(7) Uani 1 d .
H49C H 1.0085 0.219 -0.1344 0.136 Uiso 1 calc R
H49B H 0.8742 0.227 -0.1026 0.136 Uiso 1 calc R
H49A H 1.0028 0.2051 -0.0773 0.136 Uiso 1 calc R
C51 C 0.282 0.105 -0.1976 0.182(12) Uani 1 d DU
H51C H 0.3603 0.1336 -0.1851 0.274 Uiso 1 calc R
H51A H 0.2478 0.0924 -0.1671 0.274 Uiso 1 calc R
H51B H 0.2164 0.1313 -0.2099 0.274 Uiso 1 calc R
O3 O 0.2207 -0.0149 -0.2701 0.275(17) Uani 1 d D
H3 H 0.2552 -0.0496 -0.2931 0.412 Uiso 1 calc RD
C52 C 0.3164 0.0372 -0.2467 0.30(3) Uiso 1 d D
H52A H 0.3493 0.0519 -0.2768 0.362 Uiso 1 calc R
H52B H 0.3897 0.0148 -0.2341 0.362 Uiso 1 calc R
O4 O 0.2351 -0.1517 -0.309 0.236(12) Uiso 1 d D
H4D H 0.1779 -0.1445 -0.3367 0.5 Uiso 1 d D
H4C H 0.1894 -0.1308 -0.2748 0.742 Uiso 1 d D

loop_
_atom_site_aniso_label
_atom_site_aniso_U_11
_atom_site_aniso_U_22
_atom_site_aniso_U_33
_atom_site_aniso_U_23
_atom_site_aniso_U_13
_atom_site_aniso_U_12
Pd2A 0.0509(6) 0.0397(6) 0.0328(4) 0.0059(4) -0.0034(4) -0.0026(4)
Pd1A 0.0461(5) 0.0413(6) 0.0342(4) 0.0100(4) -0.0039(4) -0.0040(4)
Pd2B 0.0623(7) 0.0471(7) 0.0449(5) 0.0100(5) -0.0057(5) -0.0022(5)
Pd1B 0.0592(6) 0.0483(7) 0.0438(5) 0.0130(5) -0.0063(5) -0.0031(5)
P2A 0.0479(18) 0.0396(19) 0.0303(14) 0.0054(13) -0.0004(13) 0.0035(15)
P1A 0.0434(18) 0.0379(19) 0.0378(16) 0.0108(14) -0.0023(13) -0.0015(15)
Cl1A 0.0486(18) 0.056(2) 0.0389(15) 0.0123(15) 0.0007(13) -0.0091(15)
P2B 0.060(2) 0.056(3) 0.0463(19) 0.0136(18) -0.0024(17) 0.0009(19)
P1B 0.075(3) 0.045(2) 0.047(2) 0.0103(17) -0.0092(18) -0.003(2)
Cl1B 0.065(2) 0.080(3) 0.058(2) 0.027(2) -0.0102(18) -0.018(2)
Cl2A 0.086(3) 0.052(2) 0.065(2) -0.0065(19) -0.020(2) 0.008(2)
Cl2B 0.123(4) 0.049(3) 0.081(3) -0.001(2) -0.023(3) 0.008(3)
C18A 0.059(9) 0.069(11) 0.059(9) 0.020(8) -0.012(7) 0.018(8)
C17A 0.080(14) 0.097(17) 0.090(14) 0.028(13) 0.011(11) 0.039(12)
C16A 0.085(13) 0.073(13) 0.071(11) 0.017(10) 0.022(10) 0.028(11)
C15A 0.104(16) 0.089(16) 0.056(10) -0.004(10) -0.009(10) 0.035(13)
C14A 0.074(12) 0.083(14) 0.053(9) -0.007(9) -0.021(8) 0.010(10)
C13A 0.048(8) 0.040(8) 0.047(7) 0.008(6) 0.001(6) 0.005(6)
C25A 0.055(8) 0.046(9) 0.046(7) 0.022(6) -0.008(6) -0.003(7)
C26A 0.067(11) 0.058(11) 0.068(10) 0.019(8) -0.024(8) 0.003(8)
C27A 0.096(16) 0.103(19) 0.086(14) 0.026(13) -0.049(12) -0.001(14)
C28A 0.075(13) 0.13(2) 0.077(12) 0.040(13) -0.034(10) 0.011(13)
C29A 0.058(10) 0.072(12) 0.070(10) 0.040(9) 0.004(8) 0.007(9)
C30A 0.032(6) 0.062(10) 0.061(8) 0.020(7) -0.018(6) -0.024(6)
C19A 0.062(9) 0.032(7) 0.032(6) 0.006(5) -0.007(6) -0.005(6)
C20A 0.059(10) 0.065(12) 0.088(12) 0.038(10) 0.003(9) -0.006(8)
C21A 0.14(2) 0.050(12) 0.109(17) 0.042(12) -0.009(15) -0.013(13)
C22A 0.15(2) 0.061(13) 0.076(13) 0.024(11) 0.001(14) -0.041(14)
C23A 0.091(14) 0.083(15) 0.063(11) 0.017(10) 0.010(10) -0.033(12)
C24A 0.075(11) 0.049(10) 0.061(9) 0.011(8) 0.015(8) 0.001(8)
C37A 0.051(8) 0.049(9) 0.042(7) 0.008(6) 0.007(6) 0.010(7)
C38A 0.041(8) 0.095(15) 0.065(10) 0.017(10) 0.006(7) 0.000(9)
C39A 0.079(13) 0.076(14) 0.092(14) 0.024(12) 0.040(11) -0.002(11)
C40A 0.091(15) 0.089(16) 0.099(15) 0.048(13) 0.049(12) 0.041(12)
C41A 0.079(13) 0.115(18) 0.052(9) 0.041(10) 0.022(9) 0.043(12)
C42A 0.069(10) 0.079(13) 0.040(7) 0.021(8) 0.007(7) 0.020(9)
C31A 0.079(11) 0.053(10) 0.034(7) 0.007(6) -0.017(7) 0.011(8)
C36A 0.089(13) 0.085(14) 0.052(9) 0.010(9) -0.002(9) 0.052(11)
C35A 0.13(2) 0.12(2) 0.072(13) 0.023(13) -0.009(13) 0.053(16)
C34A 0.19(3) 0.055(13) 0.107(18) 0.015(12) -0.065(19) 0.039(16)
C33A 0.17(3) 0.075(16) 0.105(17) 0.047(14) -0.082(17) -0.025(16)
C32A 0.083(14) 0.100(18) 0.078(13) 0.035(12) -0.023(11) -0.015(13)
C43A 0.049(8) 0.051(9) 0.037(7) 0.007(6) -0.001(6) 0.000(7)
C44A 0.049(8) 0.070(12) 0.053(8) 0.014(8) 0.006(7) 0.008(8)
C45A 0.068(11) 0.102(16) 0.049(9) 0.005(10) 0.010(8) 0.010(11)
C46A 0.053(9) 0.084(14) 0.059(10) -0.012(9) -0.009(7) -0.010(9)
C47A 0.065(11) 0.054(11) 0.070(11) 0.008(8) 0.006(8) -0.005(8)
C48A 0.047(8) 0.057(10) 0.052(8) 0.003(7) 0.000(6) -0.004(7)
C25B 0.069(10) 0.048(10) 0.054(8) 0.013(7) -0.001(7) 0.003(8)
C30B 0.085(12) 0.064(11) 0.065(10) 0.026(9) 0.014(9) 0.025(9)
C29B 0.078(13) 0.083(15) 0.071(11) 0.036(11) -0.005(9) 0.003(11)
C28B 0.104(16) 0.103(17) 0.074(12) 0.040(12) -0.022(11) 0.011(13)
C27B 0.12(2) 0.074(15) 0.100(16) 0.025(13) -0.043(14) -0.025(14)
C26B 0.088(14) 0.070(13) 0.070(11) 0.015(10) -0.033(10) -0.007(11)
C13B 0.089(13) 0.048(10) 0.053(9) 0.014(7) -0.013(8) -0.017(9)
C18B 0.087(14) 0.067(13) 0.079(12) 0.029(10) -0.004(10) -0.014(10)
C17B 0.079(14) 0.086(16) 0.090(14) 0.015(12) 0.010(11) -0.025(12)
C16B 0.15(2) 0.081(17) 0.067(12) 0.023(12) 0.000(14) -0.050(16)
C15B 0.14(2) 0.087(18) 0.13(2) 0.059(16) -0.023(18) -0.037(17)
C14B 0.108(17) 0.066(14) 0.104(16) 0.044(12) -0.017(13) -0.018(12)
C19B 0.110(15) 0.045(10) 0.057(9) 0.018(8) -0.003(9) -0.005(10)
C24B 0.096(15) 0.071(14) 0.079(13) -0.014(11) 0.011(11) 0.000(11)
C23B 0.17(3) 0.066(14) 0.073(14) 0.003(11) 0.026(15) 0.008(16)
C22B 0.14(2) 0.072(14) 0.075(13) 0.027(11) 0.028(13) 0.043(15)
C21B 0.077(14) 0.102(19) 0.094(15) 0.022(13) -0.007(11) 0.017(13)
C20B 0.112(16) 0.096(16) 0.048(9) 0.020(10) -0.003(10) 0.025(13)
C31B 0.085(13) 0.052(10) 0.060(9) 0.017(8) -0.009(9) 0.002(9)
C36B 0.113(18) 0.062(13) 0.102(15) 0.040(12) -0.018(13) -0.008(12)
C35B 0.21(4) 0.082(19) 0.11(2) 0.057(17) -0.01(2) 0.00(2)
C34B 0.27(5) 0.075(18) 0.085(18) 0.017(14) -0.05(2) 0.03(2)
C33B 0.20(3) 0.095(18) 0.068(13) -0.002(12) -0.024(15) 0.10(2)
C32B 0.089(14) 0.089(15) 0.050(9) 0.017(9) -0.009(9) 0.016(11)
C43B 0.071(11) 0.060(11) 0.055(9) 0.016(8) 0.010(8) 0.009(8)
C48B 0.079(12) 0.084(14) 0.056(9) 0.020(9) 0.000(9) 0.012(11)
C47B 0.121(19) 0.113(19) 0.070(12) 0.053(13) 0.026(12) 0.046(16)
C46B 0.13(2) 0.078(15) 0.107(18) 0.043(14) 0.067(16) 0.031(14)
C45B 0.074(13) 0.075(15) 0.110(17) 0.034(13) 0.030(12) 0.001(11)
C44B 0.082(13) 0.065(12) 0.079(12) 0.019(10) 0.005(10) 0.004(10)
C37B 0.042(8) 0.058(10) 0.056(8) 0.009(7) -0.006(6) 0.004(7)
C42B 0.066(10) 0.054(10) 0.063(10) 0.012(8) 0.002(8) 0.002(8)
C41B 0.058(11) 0.064(12) 0.097(14) -0.001(11) 0.001(10) -0.010(9)
C40B 0.065(11) 0.081(15) 0.072(12) -0.022(11) 0.002(9) -0.020(10)
C39B 0.054(9) 0.107(16) 0.042(8) 0.009(9) -0.012(7) -0.017(10)
C38B 0.060(10) 0.081(13) 0.057(9) 0.013(9) -0.009(8) -0.011(9)
N1A 0.042(6) 0.033(6) 0.043(6) 0.008(5) 0.010(4) -0.003(5)
N2A 0.059(7) 0.046(7) 0.039(6) 0.013(5) -0.003(5) -0.003(6)
C2B 0.056(9) 0.063(11) 0.041(7) 0.016(7) 0.001(6) 0.005(8)
C7A 0.034(6) 0.040(8) 0.032(6) 0.007(5) 0.006(5) 0.002(5)
C2A 0.032(6) 0.038(7) 0.053(7) 0.022(6) -0.008(5) -0.010(5)
C9A 0.031(6) 0.064(10) 0.035(6) 0.021(6) -0.002(5) 0.000(6)
C8A 0.035(6) 0.045(8) 0.033(6) 0.012(5) -0.014(5) -0.009(5)
O2A 0.150(14) 0.065(9) 0.047(6) -0.011(6) 0.008(7) 0.003(9)
N3A 0.073(9) 0.058(9) 0.045(7) 0.009(6) 0.010(6) 0.001(7)
O1A 0.106(10) 0.072(9) 0.040(6) 0.013(6) 0.012(6) 0.003(7)
C3A 0.059(9) 0.054(10) 0.038(7) 0.012(6) -0.007(6) -0.016(7)
C11A 0.057(8) 0.043(8) 0.036(6) 0.000(6) -0.004(6) 0.011(7)
C3B 0.070(10) 0.053(10) 0.044(8) 0.016(7) 0.000(7) -0.003(8)
C10A 0.043(7) 0.051(9) 0.025(6) -0.001(5) 0.003(5) 0.005(6)
C12A 0.052(8) 0.027(7) 0.054(8) 0.014(6) -0.001(6) 0.003(6)
N4A 0.090(11) 0.077(11) 0.042(7) 0.018(7) 0.001(7) -0.015(9)
N4B 0.080(10) 0.085(12) 0.052(8) 0.026(8) 0.002(7) -0.016(9)
C1A 0.050(8) 0.040(8) 0.038(6) 0.009(6) -0.001(6) 0.000(6)
C1B 0.076(11) 0.058(11) 0.053(9) 0.017(8) -0.003(8) -0.013(9)
C4A 0.051(8) 0.058(10) 0.045(7) 0.013(7) 0.001(6) 0.003(7)
C4B 0.060(10) 0.079(13) 0.051(8) 0.025(8) -0.011(7) -0.013(9)
C5A 0.069(10) 0.062(11) 0.053(8) 0.026(8) 0.001(7) -0.012(8)
C5B 0.083(13) 0.071(13) 0.071(11) 0.033(10) 0.002(9) -0.023(10)
C6A 0.069(10) 0.046(9) 0.049(8) 0.014(7) -0.010(7) -0.016(7)
C6B 0.075(12) 0.061(11) 0.063(10) 0.020(9) 0.004(8) -0.013(9)
C50A 0.084(13) 0.124(19) 0.057(10) 0.047(11) 0.009(9) -0.021(12)
C50B 0.090(15) 0.110(19) 0.071(12) 0.033(12) 0.005(10) -0.020(13)
C49B 0.13(2) 0.099(18) 0.054(10) 0.018(11) 0.009(11) -0.017(15)
N1B 0.061(8) 0.048(8) 0.041(6) 0.009(5) -0.021(5) 0.002(6)
N3B 0.066(9) 0.067(10) 0.047(7) 0.004(7) -0.005(6) 0.012(8)
N2B 0.052(7) 0.048(8) 0.058(7) 0.009(6) -0.007(6) -0.013(6)
C8B 0.066(10) 0.043(9) 0.053(8) -0.002(7) -0.001(7) 0.006(7)
C7B 0.055(9) 0.054(10) 0.046(8) 0.008(7) -0.011(6) -0.001(7)
C11B 0.055(9) 0.046(9) 0.059(9) 0.002(7) -0.013(7) 0.003(7)
C9B 0.048(8) 0.050(9) 0.057(8) 0.014(7) 0.003(6) 0.003(7)
C10B 0.052(9) 0.060(11) 0.053(8) 0.005(7) -0.004(7) -0.001(8)
C12B 0.052(9) 0.071(12) 0.052(8) 0.024(8) -0.012(7) 0.001(8)
O1B 0.103(11) 0.082(10) 0.054(7) 0.020(7) 0.004(7) -0.004(8)
O2B 0.162(15) 0.063(9) 0.050(7) 0.000(6) -0.001(8) 0.013(9)
C49A 0.14(2) 0.086(16) 0.043(9) 0.014(9) 0.005(10) -0.016(14)
C51 0.182(12) 0.183(12) 0.182(12) 0.063(4) 0.0030(10) 0.0010(10)
O3 0.26(3) 0.28(3) 0.38(5) 0.24(4) -0.03(3) 0.07(3)

loop_
_atom_type_symbol
_atom_type_description
_atom_type_scat_dispersion_real
_atom_type_scat_dispersion_imag
_atom_type_scat_source
C C 0.0181 0.0091 'International Tables Vol C Tables 4.2.6.8 and 6.1.1.4'
H H 0 0 'International Tables Vol C Tables 4.2.6.8 and 6.1.1.4'
Cl Cl 0.3639 0.7018 'International Tables Vol C Tables 4.2.6.8 and 6.1.1.4'
N N 0.0311 0.018 'International Tables Vol C Tables 4.2.6.8 and 6.1.1.4'
O O 0.0492 0.0322 'International Tables Vol C Tables 4.2.6.8 and 6.1.1.4'
P P 0.2955 0.4335 'International Tables Vol C Tables 4.2.6.8 and 6.1.1.4'
Pd Pd 0.1215 3.9337 'International Tables Vol C Tables 4.2.6.8 and 6.1.1.4'

loop_
_geom_angle_atom_site_label_1
_geom_angle_atom_site_label_2
_geom_angle_atom_site_label_3
_geom_angle
C8A Pd2A P2A 89.6(3)
C8A Pd2A Cl2A 177.5(4)
P2A Pd2A Cl2A 90.23(14)
C8A Pd2A Cl1A 85.7(3)
P2A Pd2A Cl1A 173.02(15)
Cl2A Pd2A Cl1A 94.31(14)
C8A Pd2A Pd1A 85.8(3)
P2A Pd2A Pd1A 124.44(10)
Cl2A Pd2A Pd1A 92.28(11)
Cl1A Pd2A Pd1A 50.16(9)
C2A Pd1A N1A 79.3(5)
C2A Pd1A P1A 93.6(4)
N1A Pd1A P1A 172.1(3)
C2A Pd1A Cl1A 173.9(4)
N1A Pd1A Cl1A 94.6(3)
P1A Pd1A Cl1A 92.48(12)
C2A Pd1A Pd2A 127.2(3)
N1A Pd1A Pd2A 69.0(3)
P1A Pd1A Pd2A 118.49(10)
Cl1A Pd1A Pd2A 48.95(8)
C8B Pd2B P2B 89.1(5)
C8B Pd2B Cl2B 176.5(5)
P2B Pd2B Cl2B 90.44(18)
C8B Pd2B Cl1B 85.3(5)
P2B Pd2B Cl1B 172.28(18)
Cl2B Pd2B Cl1B 94.88(19)
C8B Pd2B Pd1B 85.0(5)
P2B Pd2B Pd1B 124.38(12)
Cl2B Pd2B Pd1B 92.45(13)
Cl1B Pd2B Pd1B 49.90(11)
C2B Pd1B N1B 78.6(6)
C2B Pd1B P1B 93.8(5)
N1B Pd1B P1B 171.2(4)
C2B Pd1B Cl1B 173.3(5)
N1B Pd1B Cl1B 94.7(4)
P1B Pd1B Cl1B 92.88(16)
C2B Pd1B Pd2B 127.5(4)
N1B Pd1B Pd2B 70.0(3)
P1B Pd1B Pd2B 118.50(13)
Cl1B Pd1B Pd2B 48.95(10)
C31A P2A C37A 108.4(5)
C31A P2A C43A 104.4(5)
C37A P2A C43A 102.8(5)
C31A P2A Pd2A 113.7(4)
C37A P2A Pd2A 110.9(3)
C43A P2A Pd2A 115.8(3)
C13A P1A C19A 103.6(5)
C13A P1A C25A 107.0(5)
C19A P1A C25A 102.0(5)
C13A P1A Pd1A 112.1(3)
C19A P1A Pd1A 115.0(3)
C25A P1A Pd1A 115.8(4)
Pd2A Cl1A Pd1A 80.88(11)
C43B P2B C31B 107.1(6)
C43B P2B C37B 103.1(5)
C31B P2B C37B 104.4(5)
C43B P2B Pd2B 111.0(4)
C31B P2B Pd2B 114.0(5)
C37B P2B Pd2B 116.3(4)
C19B P1B C13B 104.7(6)
C19B P1B C25B 106.5(6)
C13B P1B C25B 102.3(6)
C19B P1B Pd1B 112.3(5)
C13B P1B Pd1B 114.2(4)
C25B P1B Pd1B 115.7(4)
Pd2B Cl1B Pd1B 81.15(14)
C17A C18A C13A 120
C17A C18A H18A 120
C13A C18A H18A 120
C16A C17A C18A 120
C16A C17A H17A 120
C18A C17A H17A 120
C17A C16A C15A 120
C17A C16A H16A 120
C15A C16A H16A 120
C14A C15A C16A 120
C14A C15A H15A 120
C16A C15A H15A 120
C15A C14A C13A 120
C15A C14A H14A 120
C13A C14A H14A 120
C14A C13A C18A 120
C14A C13A P1A 121.1(6)
C18A C13A P1A 118.9(6)
C26A C25A C30A 120
C26A C25A P1A 119.7(6)
C30A C25A P1A 120.3(6)
C25A C26A C27A 120
C25A C26A H26A 120
C27A C26A H26A 120
C28A C27A C26A 120
C28A C27A H27A 120
C26A C27A H27A 120
C27A C28A C29A 120
C27A C28A H28A 120
C29A C28A H28A 120
C30A C29A C28A 120
C30A C29A H29A 120
C28A C29A H29A 120
C29A C30A C25A 120
C29A C30A H30A 120
C25A C30A H30A 120
C20A C19A C24A 120
C20A C19A P1A 119.6(7)
C24A C19A P1A 120.3(7)
C21A C20A C19A 120
C21A C20A H20A 120
C19A C20A H20A 120
C22A C21A C20A 120
C22A C21A H21A 120
C20A C21A H21A 120
C21A C22A C23A 120
C21A C22A H22A 120
C23A C22A H22A 120
C22A C23A C24A 120
C22A C23A H23A 120
C24A C23A H23A 120
C23A C24A C19A 120
C23A C24A H24A 120
C19A C24A H24A 120
C38A C37A C42A 120
C38A C37A P2A 120.8(6)
C42A C37A P2A 118.9(6)
C37A C38A C39A 120
C37A C38A H38A 120
C39A C38A H38A 120
C40A C39A C38A 120
C40A C39A H39A 120
C38A C39A H39A 120
C39A C40A C41A 120
C39A C40A H40A 120
C41A C40A H40A 120
C42A C41A C40A 120
C42A C41A H41A 120
C40A C41A H41A 120
C41A C42A C37A 120
C41A C42A H42A 120
C37A C42A H42A 120
C36A C31A C32A 120
C36A C31A P2A 121.2(8)
C32A C31A P2A 118.8(8)
C35A C36A C31A 120
C35A C36A H36 120
C31A C36A H36 120
C34A C35A C36A 120
C34A C35A H35A 120
C36A C35A H35A 120
C35A C34A C33A 120
C35A C34A H34A 120
C33A C34A H34A 120
C32A C33A C34A 120
C32A C33A H33A 120
C34A C33A H33A 120
C33A C32A C31A 120
C33A C32A H32A 120
C31A C32A H32A 120
C44A C43A C48A 120
C44A C43A P2A 120.4(6)
C48A C43A P2A 119.2(6)
C43A C44A C45A 120
C43A C44A H44A 120
C45A C44A H44A 120
C44A C45A C46A 120
C44A C45A H45A 120
C46A C45A H45A 120
C47A C46A C45A 120
C47A C46A H46A 120
C45A C46A H46A 120
C48A C47A C46A 120
C48A C47A H47A 120
C46A C47A H47A 120
C47A C48A C43A 120
C47A C48A H48A 120
C43A C48A H48A 120
C30B C25B C26B 120
C30B C25B P1B 119.9(7)
C26B C25B P1B 120.1(7)
C29B C30B C25B 120
C29B C30B H30B 120
C25B C30B H30B 120
C30B C29B C28B 120
C30B C29B H29B 120
C28B C29B H29B 120
C27B C28B C29B 120
C27B C28B H28B 120
C29B C28B H28B 120
C28B C27B C26B 120
C28B C27B H27B 120
C26B C27B H27B 120
C27B C26B C25B 120
C27B C26B H26B 120
C25B C26B H26B 120
C18B C13B C14B 120
C18B C13B P1B 120.8(9)
C14B C13B P1B 119.2(9)
C17B C18B C13B 120
C17B C18B H18B 120
C13B C18B H18B 120
C18B C17B C16B 120
C18B C17B H17B 120
C16B C17B H17B 120
C15B C16B C17B 120
C15B C16B H16B 120
C17B C16B H16B 120
C16B C15B C14B 120
C16B C15B H15B 120
C14B C15B H15B 120
C15B C14B C13B 120
C15B C14B H14B 120
C13B C14B H14B 120
C24B C19B C20B 120
C24B C19B P1B 121.3(8)
C20B C19B P1B 118.6(8)
C19B C24B C23B 120
C19B C24B H24B 120
C23B C24B H24B 120
C22B C23B C24B 120
C22B C23B H23B 120
C24B C23B H23B 120
C21B C22B C23B 120
C21B C22B H22B 120
C23B C22B H22B 120
C22B C21B C20B 120
C22B C21B H21B 120
C20B C21B H21B 120
C21B C20B C19B 120
C21B C20B H20B 120
C19B C20B H20B 120
C36B C31B C32B 120
C36B C31B P2B 117.0(9)
C32B C31B P2B 123.0(9)
C35B C36B C31B 120
C35B C36B H36B 120
C31B C36B H36B 120
C36B C35B C34B 120
C36B C35B H35B 120
C34B C35B H35B 120
C33B C34B C35B 120
C33B C34B H34B 120
C35B C34B H34B 120
C34B C33B C32B 120
C34B C33B H33B 120
C32B C33B H33B 120
C33B C32B C31B 120
C33B C32B H32B 120
C31B C32B H32B 120
C48B C43B C44B 120
C48B C43B P2B 119.0(7)
C44B C43B P2B 120.5(7)
C43B C48B C47B 120
C43B C48B H48B 120
C47B C48B H48B 120
C46B C47B C48B 120
C46B C47B H47B 120
C48B C47B H47B 120
C45B C46B C47B 120
C45B C46B H46B 120
C47B C46B H46B 120
C46B C45B C44B 120
C46B C45B H45B 120
C44B C45B H45B 120
C45B C44B C43B 120
C45B C44B H44B 120
C43B C44B H44B 120
C42B C37B C38B 120
C42B C37B P2B 119.9(7)
C38B C37B P2B 119.5(7)
C41B C42B C37B 120
C41B C42B H42B 120
C37B C42B H42B 120
C42B C41B C40B 120
C42B C41B H41B 120
C40B C41B H41B 120
C41B C40B C39B 120
C41B C40B H40B 120
C39B C40B H40B 120
C38B C39B C40B 120
C38B C39B H39B 120
C40B C39B H39B 120
C39B C38B C37B 120
C39B C38B H38B 120
C37B C38B H38B 120
N2A N1A C7A 115.0(11)
N2A N1A Pd1A 114.9(8)
C7A N1A Pd1A 129.3(9)
N1A N2A C1A 112.7(12)
C3B C2B C1B 117.4(16)
C3B C2B Pd1B 132.3(14)
C1B C2B Pd1B 110.3(11)
C12A C7A N1A 120.9(12)
C12A C7A C8A 120.5(11)
N1A C7A C8A 118.5(11)
C3A C2A C1A 117.5(13)
C3A C2A Pd1A 133.4(11)
C1A C2A Pd1A 109.1(10)
C10A C9A C8A 119.6(13)
C10A C9A H9A 120.2
C8A C9A H9A 120.2
C9A C8A C7A 118.1(12)
C9A C8A Pd2A 123.7(11)
C7A C8A Pd2A 118.1(9)
O2A N3A O1A 122.5(14)
O2A N3A C10A 118.8(15)
O1A N3A C10A 118.6(14)
C2A C3A C4A 123.6(14)
C2A C3A H3A 118.2
C4A C3A H3A 118.2
C10A C11A C12A 119.2(13)
C10A C11A H11A 120.4
C12A C11A H11A 120.4
C2B C3B C4B 123.6(16)
C2B C3B H3B 118.2
C4B C3B H3B 118.2
C11A C10A C9A 122.9(11)
C11A C10A N3A 118.0(13)
C9A C10A N3A 119.1(13)
C11A C12A C7A 119.2(13)
C11A C12A H12A 120.4
C7A C12A H12A 120.4
C4A N4A C49A 121.8(16)
C4A N4A C50A 121.4(16)
C49A N4A C50A 116.8(14)
C4B N4B C49B 121.3(17)
C4B N4B C50B 123.2(18)
C49B N4B C50B 115.5(15)
N2A C1A C6A 117.7(13)
N2A C1A C2A 122.8(13)
C6A C1A C2A 119.4(12)
N2B C1B C6B 119.6(16)
N2B C1B C2B 120.4(15)
C6B C1B C2B 120.0(15)
N4A C4A C3A 119.7(15)
N4A C4A C5A 122.6(16)
C3A C4A C5A 117.7(13)
N4B C4B C3B 121.5(17)
N4B C4B C5B 121.2(17)
C3B C4B C5B 117.3(15)
C6A C5A C4A 119.6(15)
C6A C5A H5A 120.2
C4A C5A H5A 120.2
C6B C5B C4B 120.5(17)
C6B C5B H5B 119.7
C4B C5B H5B 119.7
C5A C6A C1A 122.0(15)
C5A C6A H6A 119
C1A C6A H6A 119
C5B C6B C1B 121.0(18)
C5B C6B H6B 119.5
C1B C6B H6B 119.5
N4A C50A H50A 109.5
N4A C50A H50C 109.5
H50A C50A H50C 109.5
N4A C50A H50B 109.5
H50A C50A H50B 109.5
H50C C50A H50B 109.5
N4B C50B H50F 109.5
N4B C50B H50E 109.5
H50F C50B H50E 109.5
N4B C50B H50D 109.5
H50F C50B H50D 109.5
H50E C50B H50D 109.5
N4B C49B H49D 109.5
N4B C49B H49F 109.5
H49D C49B H49F 109.5
N4B C49B H49E 109.5
H49D C49B H49E 109.5
H49F C49B H49E 109.5
N2B N1B C7B 114.9(13)
N2B N1B Pd1B 115.7(9)
C7B N1B Pd1B 129.3(11)
O1B N3B O2B 124.1(15)
O1B N3B C10B 118.8(15)
O2B N3B C10B 117.1(16)
N1B N2B C1B 114.3(13)
C7B C8B C9B 117.6(14)
C7B C8B Pd2B 120.1(11)
C9B C8B Pd2B 122.2(13)
C8B C7B C12B 122.0(14)
C8B C7B N1B 118.7(14)
C12B C7B N1B 119.2(15)
C12B C11B C10B 116.0(15)
C12B C11B H11B 122
C10B C11B H11B 122
C10B C9B C8B 119.1(16)
C10B C9B H9B 120.5
C8B C9B H9B 120.5
C9B C10B C11B 123.9(15)
C9B C10B N3B 118.5(16)
C11B C10B N3B 117.5(15)
C11B C12B C7B 121.3(16)
C11B C12B H12B 119.3
C7B C12B H12B 119.3
N4A C49A H49C 109.5
N4A C49A H49B 109.5
H49C C49A H49B 109.5
N4A C49A H49A 109.5
H49C C49A H49A 109.5
H49B C49A H49A 109.5
C52 C51 H51C 109.5
C52 C51 H51A 109.5
H51C C51 H51A 109.5
C52 C51 H51B 109.5
H51C C51 H51B 109.5
H51A C51 H51B 109.5
C52 O3 H3 109.5
O3 C52 H52A 107.2
C51 C52 H52A 107.2
O3 C52 H52B 107.2
C51 C52 H52B 107.2
H52A C52 H52B 106.9

loop_
_geom_bond_atom_site_label_1
_geom_bond_atom_site_label_2
_geom_bond_distance
Pd2A C8A 1.999(13)
Pd2A P2A 2.251(4)
Pd2A Cl2A 2.388(4)
Pd2A Cl1A 2.390(4)
Pd2A Pd1A 3.1294(14)
Pd1A C2A 2.010(13)
Pd1A N1A 2.124(11)
Pd1A P1A 2.285(3)
Pd1A Cl1A 2.434(3)
Pd2B C8B 2.000(15)
Pd2B P2B 2.245(4)
Pd2B Cl2B 2.378(5)
Pd2B Cl1B 2.389(4)
Pd2B Pd1B 3.1306(16)
Pd1B C2B 1.998(16)
Pd1B N1B 2.116(12)
Pd1B P1B 2.285(4)
Pd1B Cl1B 2.424(4)
P2A C31A 1.808(9)
P2A C37A 1.821(8)
P2A C43A 1.827(7)
P1A C13A 1.823(7)
P1A C19A 1.824(8)
P1A C25A 1.848(7)
P2B C43B 1.824(9)
P2B C31B 1.830(10)
P2B C37B 1.830(8)
P1B C19B 1.820(9)
P1B C13B 1.824(10)
P1B C25B 1.832(9)
C18A C17A 1.39
C18A C13A 1.39
C18A H18A 0.93
C17A C16A 1.39
C17A H17A 0.93
C16A C15A 1.39
C16A H16A 0.93
C15A C14A 1.39
C15A H15A 0.93
C14A C13A 1.39
C14A H14A 0.93
C25A C26A 1.39
C25A C30A 1.39
C26A C27A 1.39
C26A H26A 0.93
C27A C28A 1.39
C27A H27A 0.93
C28A C29A 1.39
C28A H28A 0.93
C29A C30A 1.39
C29A H29A 0.93
C30A H30A 0.93
C19A C20A 1.39
C19A C24A 1.39
C20A C21A 1.39
C20A H20A 0.93
C21A C22A 1.39
C21A H21A 0.93
C22A C23A 1.39
C22A H22A 0.93
C23A C24A 1.39
C23A H23A 0.93
C24A H24A 0.93
C37A C38A 1.39
C37A C42A 1.39
C38A C39A 1.39
C38A H38A 0.93
C39A C40A 1.39
C39A H39A 0.93
C40A C41A 1.39
C40A H40A 0.93
C41A C42A 1.39
C41A H41A 0.93
C42A H42A 0.93
C31A C36A 1.39
C31A C32A 1.39
C36A C35A 1.39
C36A H36 0.93
C35A C34A 1.39
C35A H35A 0.93
C34A C33A 1.39
C34A H34A 0.93
C33A C32A 1.39
C33A H33A 0.93
C32A H32A 0.93
C43A C44A 1.39
C43A C48A 1.39
C44A C45A 1.39
C44A H44A 0.93
C45A C46A 1.39
C45A H45A 0.93
C46A C47A 1.39
C46A H46A 0.93
C47A C48A 1.39
C47A H47A 0.93
C48A H48A 0.93
C25B C30B 1.39
C25B C26B 1.39
C30B C29B 1.39
C30B H30B 0.93
C29B C28B 1.39
C29B H29B 0.93
C28B C27B 1.39
C28B H28B 0.93
C27B C26B 1.39
C27B H27B 0.93
C26B H26B 0.93
C13B C18B 1.39
C13B C14B 1.39
C18B C17B 1.39
C18B H18B 0.93
C17B C16B 1.39
C17B H17B 0.93
C16B C15B 1.39
C16B H16B 0.93
C15B C14B 1.39
C15B H15B 0.93
C14B H14B 0.93
C19B C24B 1.39
C19B C20B 1.39
C24B C23B 1.39
C24B H24B 0.93
C23B C22B 1.39
C23B H23B 0.93
C22B C21B 1.39
C22B H22B 0.93
C21B C20B 1.39
C21B H21B 0.93
C20B H20B 0.93
C31B C36B 1.39
C31B C32B 1.39
C36B C35B 1.39
C36B H36B 0.93
C35B C34B 1.39
C35B H35B 0.93
C34B C33B 1.39
C34B H34B 0.93
C33B C32B 1.39
C33B H33B 0.93
C32B H32B 0.93
C43B C48B 1.39
C43B C44B 1.39
C48B C47B 1.39
C48B H48B 0.93
C47B C46B 1.39
C47B H47B 0.93
C46B C45B 1.39
C46B H46B 0.93
C45B C44B 1.39
C45B H45B 0.93
C44B H44B 0.93
C37B C42B 1.39
C37B C38B 1.39
C42B C41B 1.39
C42B H42B 0.93
C41B C40B 1.39
C41B H41B 0.93
C40B C39B 1.39
C40B H40B 0.93
C39B C38B 1.39
C39B H39B 0.93
C38B H38B 0.93
N1A N2A 1.312(15)
N1A C7A 1.401(15)
N2A C1A 1.362(16)
C2B C3B 1.357(19)
C2B C1B 1.44(2)
C7A C12A 1.400(16)
C7A C8A 1.427(17)
C2A C3A 1.367(18)
C2A C1A 1.427(18)
C9A C10A 1.375(18)
C9A C8A 1.381(16)
C9A H9A 0.93
O2A N3A 1.209(17)
N3A O1A 1.231(17)
N3A C10A 1.465(16)
C3A C4A 1.41(2)
C3A H3A 0.93
C11A C10A 1.373(19)
C11A C12A 1.380(18)
C11A H11A 0.93
C3B C4B 1.41(2)
C3B H3B 0.93
C12A H12A 0.93
N4A C4A 1.350(18)
N4A C49A 1.43(2)
N4A C50A 1.46(2)
N4B C4B 1.35(2)
N4B C49B 1.43(2)
N4B C50B 1.45(2)
C1A C6A 1.40(2)
C1B N2B 1.351(19)
C1B C6B 1.40(2)
C4A C5A 1.41(2)
C4B C5B 1.42(2)
C5A C6A 1.37(2)
C5A H5A 0.93
C5B C6B 1.36(2)
C5B H5B 0.93
C6A H6A 0.93
C6B H6B 0.93
C50A H50A 0.96
C50A H50C 0.96
C50A H50B 0.96
C50B H50F 0.96
C50B H50E 0.96
C50B H50D 0.96
C49B H49D 0.96
C49B H49F 0.96
C49B H49E 0.96
N1B N2B 1.280(17)
N1B C7B 1.439(17)
N3B O1B 1.212(18)
N3B O2B 1.222(18)
N3B C10B 1.485(19)
C8B C7B 1.38(2)
C8B C9B 1.40(2)
C7B C12B 1.39(2)
C11B C12B 1.37(2)
C11B C10B 1.40(2)
C11B H11B 0.93
C9B C10B 1.37(2)
C9B H9B 0.93
C12B H12B 0.93
C49A H49C 0.96
C49A H49B 0.96
C49A H49A 0.96
C51 C52 1.5378
C51 H51C 0.96
C51 H51A 0.96
C51 H51B 0.96
O3 C52 1.3898
O3 H3 0.82
C52 H52A 0.97
C52 H52B 0.97
O4 H4D 0.95
O4 H4C 0.9501

loop_
_geom_torsion_atom_site_label_1
_geom_torsion_atom_site_label_2
_geom_torsion_atom_site_label_3
_geom_torsion_atom_site_label_4
_geom_torsion
C8A Pd2A Pd1A C2A 86.0(6)
P2A Pd2A Pd1A C2A -0.5(5)
Cl2A Pd2A Pd1A C2A -92.4(5)
Cl1A Pd2A Pd1A C2A 173.9(5)
C8A Pd2A Pd1A N1A 28.7(5)
P2A Pd2A Pd1A N1A -57.8(3)
Cl2A Pd2A Pd1A N1A -149.7(3)
Cl1A Pd2A Pd1A N1A 116.6(3)
C8A Pd2A Pd1A P1A -153.9(4)
P2A Pd2A Pd1A P1A 119.59(15)
Cl2A Pd2A Pd1A P1A 27.75(17)
Cl1A Pd2A Pd1A P1A -65.96(15)
C8A Pd2A Pd1A Cl1A -87.9(4)
P2A Pd2A Pd1A Cl1A -174.44(17)
Cl2A Pd2A Pd1A Cl1A 93.71(17)
C8B Pd2B Pd1B C2B -84.7(8)
P2B Pd2B Pd1B C2B 0.8(6)
Cl2B Pd2B Pd1B C2B 93.0(6)
Cl1B Pd2B Pd1B C2B -172.7(6)
C8B Pd2B Pd1B N1B -27.6(6)
P2B Pd2B Pd1B N1B 57.8(4)
Cl2B Pd2B Pd1B N1B 150.0(4)
Cl1B Pd2B Pd1B N1B -115.6(4)
C8B Pd2B Pd1B P1B 154.6(5)
P2B Pd2B Pd1B P1B -119.9(2)
Cl2B Pd2B Pd1B P1B -27.7(2)
Cl1B Pd2B Pd1B P1B 66.6(2)
C8B Pd2B Pd1B Cl1B 88.0(5)
P2B Pd2B Pd1B Cl1B 173.5(2)
Cl2B Pd2B Pd1B Cl1B -94.3(2)
C8A Pd2A P2A C31A 141.9(5)
Cl2A Pd2A P2A C31A -40.6(4)
Pd1A Pd2A P2A C31A -133.6(4)
C8A Pd2A P2A C37A -95.7(5)
Cl2A Pd2A P2A C37A 81.8(4)
Pd1A Pd2A P2A C37A -11.1(4)
C8A Pd2A P2A C43A 21.0(5)
Cl2A Pd2A P2A C43A -161.5(4)
Pd1A Pd2A P2A C43A 105.6(4)
C2A Pd1A P1A C13A 60.9(5)
Cl1A Pd1A P1A C13A -119.0(4)
Pd2A Pd1A P1A C13A -75.5(4)
C2A Pd1A P1A C19A 178.9(5)
Cl1A Pd1A P1A C19A -1.0(4)
Pd2A Pd1A P1A C19A 42.6(4)
C2A Pd1A P1A C25A -62.3(5)
Cl1A Pd1A P1A C25A 117.7(4)
Pd2A Pd1A P1A C25A 161.3(4)
C8A Pd2A Cl1A Pd1A 88.1(4)
Cl2A Pd2A Cl1A Pd1A -89.37(15)
N1A Pd1A Cl1A Pd2A -56.9(3)
P1A Pd1A Cl1A Pd2A 126.54(12)
C8B Pd2B P2B C43B 95.7(7)
Cl2B Pd2B P2B C43B -80.9(4)
Pd1B Pd2B P2B C43B 12.4(5)
C8B Pd2B P2B C31B -143.3(7)
Cl2B Pd2B P2B C31B 40.2(5)
Pd1B Pd2B P2B C31B 133.4(4)
C8B Pd2B P2B C37B -21.7(7)
Cl2B Pd2B P2B C37B 161.7(5)
Pd1B Pd2B P2B C37B -105.0(4)
C2B Pd1B P1B C19B -60.9(6)
Cl1B Pd1B P1B C19B 119.8(5)
Pd2B Pd1B P1B C19B 76.0(5)
C2B Pd1B P1B C13B -179.9(7)
Cl1B Pd1B P1B C13B 0.8(5)
Pd2B Pd1B P1B C13B -43.1(5)
C2B Pd1B P1B C25B 61.7(6)
Cl1B Pd1B P1B C25B -117.6(5)
Pd2B Pd1B P1B C25B -161.5(4)
C8B Pd2B Cl1B Pd1B -87.4(5)
Cl2B Pd2B Cl1B Pd1B 89.10(18)
N1B Pd1B Cl1B Pd2B 58.2(3)
P1B Pd1B Cl1B Pd2B -126.14(16)
C13A C18A C17A C16A 0
C18A C17A C16A C15A 0
C17A C16A C15A C14A 0
C16A C15A C14A C13A 0
C15A C14A C13A C18A 0
C15A C14A C13A P1A -179.4(8)
C17A C18A C13A C14A 0
C17A C18A C13A P1A 179.4(8)
C19A P1A C13A C14A 75.3(7)
C25A P1A C13A C14A -32.1(8)
Pd1A P1A C13A C14A -160.1(5)
C19A P1A C13A C18A -104.1(7)
C25A P1A C13A C18A 148.5(6)
Pd1A P1A C13A C18A 20.5(7)
C13A P1A C25A C26A 71.6(7)
C19A P1A C25A C26A -36.9(7)
Pd1A P1A C25A C26A -162.6(5)
C13A P1A C25A C30A -111.0(7)
C19A P1A C25A C30A 140.5(6)
Pd1A P1A C25A C30A 14.9(7)
C30A C25A C26A C27A 0
P1A C25A C26A C27A 177.4(8)
C25A C26A C27A C28A 0
C26A C27A C28A C29A 0
C27A C28A C29A C30A 0
C28A C29A C30A C25A 0
C26A C25A C30A C29A 0
P1A C25A C30A C29A -177.4(8)
C13A P1A C19A C20A 32.3(7)
C25A P1A C19A C20A 143.4(6)
Pd1A P1A C19A C20A -90.4(6)
C13A P1A C19A C24A -150.7(6)
C25A P1A C19A C24A -39.6(7)
Pd1A P1A C19A C24A 86.6(6)
C24A C19A C20A C21A 0
P1A C19A C20A C21A 177.0(7)
C19A C20A C21A C22A 0
C20A C21A C22A C23A 0
C21A C22A C23A C24A 0
C22A C23A C24A C19A 0
C20A C19A C24A C23A 0
P1A C19A C24A C23A -177.0(7)
C31A P2A C37A C38A -70.6(7)
C43A P2A C37A C38A 39.5(7)
Pd2A P2A C37A C38A 164.0(5)
C31A P2A C37A C42A 116.3(6)
C43A P2A C37A C42A -133.5(6)
Pd2A P2A C37A C42A -9.1(7)
C42A C37A C38A C39A 0
P2A C37A C38A C39A -173.0(7)
C37A C38A C39A C40A 0
C38A C39A C40A C41A 0
C39A C40A C41A C42A 0
C40A C41A C42A C37A 0
C38A C37A C42A C41A 0
P2A C37A C42A C41A 173.1(7)
C37A P2A C31A C36A 17.1(8)
C43A P2A C31A C36A -92.0(7)
Pd2A P2A C31A C36A 140.9(6)
C37A P2A C31A C32A -162.6(6)
C43A P2A C31A C32A 88.3(7)
Pd2A P2A C31A C32A -38.8(7)
C32A C31A C36A C35A 0
P2A C31A C36A C35A -179.7(8)
C31A C36A C35A C34A 0
C36A C35A C34A C33A 0
C35A C34A C33A C32A 0
C34A C33A C32A C31A 0
C36A C31A C32A C33A 0
P2A C31A C32A C33A 179.7(8)
C31A P2A C43A C44A -36.5(7)
C37A P2A C43A C44A -149.6(6)
Pd2A P2A C43A C44A 89.3(6)
C31A P2A C43A C48A 151.5(6)
C37A P2A C43A C48A 38.4(6)
Pd2A P2A C43A C48A -82.7(6)
C48A C43A C44A C45A 0
P2A C43A C44A C45A -171.9(7)
C43A C44A C45A C46A 0
C44A C45A C46A C47A 0
C45A C46A C47A C48A 0
C46A C47A C48A C43A 0
C44A C43A C48A C47A 0
P2A C43A C48A C47A 172.0(7)
C19B P1B C25B C30B 111.3(7)
C13B P1B C25B C30B -139.0(7)
Pd1B P1B C25B C30B -14.2(8)
C19B P1B C25B C26B -71.1(8)
C13B P1B C25B C26B 38.6(8)
Pd1B P1B C25B C26B 163.4(5)
C26B C25B C30B C29B 0
P1B C25B C30B C29B 177.6(8)
C25B C30B C29B C28B 0
C30B C29B C28B C27B 0
C29B C28B C27B C26B 0
C28B C27B C26B C25B 0
C30B C25B C26B C27B 0
P1B C25B C26B C27B -177.6(8)
C19B P1B C13B C18B 149.8(7)
C25B P1B C13B C18B 38.8(8)
Pd1B P1B C13B C18B -87.0(7)
C19B P1B C13B C14B -31.6(8)
C25B P1B C13B C14B -142.7(7)
Pd1B P1B C13B C14B 91.6(7)
C14B C13B C18B C17B 0
P1B C13B C18B C17B 178.6(8)
C13B C18B C17B C16B 0
C18B C17B C16B C15B 0
C17B C16B C15B C14B 0
C16B C15B C14B C13B 0
C18B C13B C14B C15B 0
P1B C13B C14B C15B -178.6(8)
C13B P1B C19B C24B -75.4(8)
C25B P1B C19B C24B 32.5(9)
Pd1B P1B C19B C24B 160.2(6)
C13B P1B C19B C20B 103.2(8)
C25B P1B C19B C20B -148.9(7)
Pd1B P1B C19B C20B -21.3(8)
C20B C19B C24B C23B 0
P1B C19B C24B C23B 178.5(9)
C19B C24B C23B C22B 0
C24B C23B C22B C21B 0
C23B C22B C21B C20B 0
C22B C21B C20B C19B 0
C24B C19B C20B C21B 0
P1B C19B C20B C21B -178.6(9)
C43B P2B C31B C36B 161.6(7)
C37B P2B C31B C36B -89.5(7)
Pd2B P2B C31B C36B 38.4(7)
C43B P2B C31B C32B -17.2(9)
C37B P2B C31B C32B 91.7(8)
Pd2B P2B C31B C32B -140.3(7)
C32B C31B C36B C35B 0
P2B C31B C36B C35B -178.8(9)
C31B C36B C35B C34B 0
C36B C35B C34B C33B 0
C35B C34B C33B C32B 0
C34B C33B C32B C31B 0
C36B C31B C32B C33B 0
P2B C31B C32B C33B 178.7(9)
C31B P2B C43B C48B -117.0(7)
C37B P2B C43B C48B 133.3(7)
Pd2B P2B C43B C48B 8.0(7)
C31B P2B C43B C44B 71.2(8)
C37B P2B C43B C44B -38.5(8)
Pd2B P2B C43B C44B -163.8(5)
C44B C43B C48B C47B 0
P2B C43B C48B C47B -171.8(8)
C43B C48B C47B C46B 0
C48B C47B C46B C45B 0
C47B C46B C45B C44B 0
C46B C45B C44B C43B 0
C48B C43B C44B C45B 0
P2B C43B C44B C45B 171.7(8)
C43B P2B C37B C42B -39.0(7)
C31B P2B C37B C42B -150.9(7)
Pd2B P2B C37B C42B 82.6(6)
C43B P2B C37B C38B 149.2(6)
C31B P2B C37B C38B 37.3(7)
Pd2B P2B C37B C38B -89.2(6)
C38B C37B C42B C41B 0
P2B C37B C42B C41B -171.8(8)
C37B C42B C41B C40B 0
C42B C41B C40B C39B 0
C41B C40B C39B C38B 0
C40B C39B C38B C37B 0
C42B C37B C38B C39B 0
P2B C37B C38B C39B 171.8(8)
C2A Pd1A N1A N2A 9.8(9)
Cl1A Pd1A N1A N2A -170.6(9)
Pd2A Pd1A N1A N2A 146.8(10)
C2A Pd1A N1A C7A 179.1(12)
Cl1A Pd1A N1A C7A -1.4(11)
Pd2A Pd1A N1A C7A -43.9(10)
C7A N1A N2A C1A -178.7(11)
Pd1A N1A N2A C1A -7.8(15)
N1B Pd1B C2B C3B -170.8(17)
P1B Pd1B C2B C3B 13.5(16)
Pd2B Pd1B C2B C3B -117.2(15)
N1B Pd1B C2B C1B 7.1(12)
P1B Pd1B C2B C1B -168.6(12)
Pd2B Pd1B C2B C1B 60.7(14)
N2A N1A C7A C12A 26.1(17)
Pd1A N1A C7A C12A -143.2(11)
N2A N1A C7A C8A -150.7(12)
Pd1A N1A C7A C8A 40.0(16)
N1A Pd1A C2A C3A 170.1(15)
P1A Pd1A C2A C3A -13.3(14)
Pd2A Pd1A C2A C3A 117.1(13)
N1A Pd1A C2A C1A -8.7(9)
P1A Pd1A C2A C1A 167.8(9)
Pd2A Pd1A C2A C1A -61.8(11)
C10A C9A C8A C7A -2.4(18)
C10A C9A C8A Pd2A 174.6(9)
C12A C7A C8A C9A 6.8(18)
N1A C7A C8A C9A -176.4(11)
C12A C7A C8A Pd2A -170.4(9)
N1A C7A C8A Pd2A 6.4(15)
P2A Pd2A C8A C9A -78.8(10)
Cl1A Pd2A C8A C9A 106.3(10)
Pd1A Pd2A C8A C9A 156.6(10)
P2A Pd2A C8A C7A 98.2(9)
Cl1A Pd2A C8A C7A -76.7(9)
Pd1A Pd2A C8A C7A -26.3(9)
C1A C2A C3A C4A -2(2)
Pd1A C2A C3A C4A 179.5(11)
C1B C2B C3B C4B 2(3)
Pd1B C2B C3B C4B 179.4(13)
C12A C11A C10A C9A 1(2)
C12A C11A C10A N3A -179.4(13)
C8A C9A C10A C11A -1(2)
C8A C9A C10A N3A 178.9(12)
O2A N3A C10A C11A -11(2)
O1A N3A C10A C11A 171.5(14)
O2A N3A C10A C9A 168.7(15)
O1A N3A C10A C9A -9(2)
C10A C11A C12A C7A 3(2)
N1A C7A C12A C11A 176.0(12)
C8A C7A C12A C11A -7.3(19)
N1A N2A C1A C6A -176.6(13)
N1A N2A C1A C2A -0.2(19)
C3A C2A C1A N2A -170.8(13)
Pd1A C2A C1A N2A 8.3(17)
C3A C2A C1A C6A 6(2)
Pd1A C2A C1A C6A -175.4(11)
C3B C2B C1B N2B 171.6(16)
Pd1B C2B C1B N2B -7(2)
C3B C2B C1B C6B -5(3)
Pd1B C2B C1B C6B 176.4(14)
C49A N4A C4A C3A -6(3)
C50A N4A C4A C3A 172.9(15)
C49A N4A C4A C5A 174.7(17)
C50A N4A C4A C5A -7(3)
C2A C3A C4A N4A 177.4(15)
C2A C3A C4A C5A -3(2)
C49B N4B C4B C3B 8(3)
C50B N4B C4B C3B -173.2(17)
C49B N4B C4B C5B -172.8(19)
C50B N4B C4B C5B 6(3)
C2B C3B C4B N4B -177.5(17)
C2B C3B C4B C5B 3(3)
N4A C4A C5A C6A -176.6(16)
C3A C4A C5A C6A 4(2)
N4B C4B C5B C6B 176.3(18)
C3B C4B C5B C6B -4(3)
C4A C5A C6A C1A 0(3)
N2A C1A C6A C5A 171.6(15)
C2A C1A C6A C5A -5(2)
C4B C5B C6B C1B 1(3)
N2B C1B C6B C5B -172.7(18)
C2B C1B C6B C5B 4(3)
C2B Pd1B N1B N2B -8.0(11)
Cl1B Pd1B N1B N2B 171.8(10)
Pd2B Pd1B N1B N2B -145.2(11)
C2B Pd1B N1B C7B 176.8(13)
Cl1B Pd1B N1B C7B -3.5(12)
Pd2B Pd1B N1B C7B 39.5(11)
C7B N1B N2B C1B -177.6(14)
Pd1B N1B N2B C1B 6.5(18)
C6B C1B N2B N1B 177.0(15)
C2B C1B N2B N1B 0(2)
P2B Pd2B C8B C7B -97.0(13)
Cl1B Pd2B C8B C7B 77.7(13)
Pd1B Pd2B C8B C7B 27.6(13)
P2B Pd2B C8B C9B 80.0(13)
Cl1B Pd2B C8B C9B -105.3(14)
Pd1B Pd2B C8B C9B -155.4(14)
C9B C8B C7B C12B -4(2)
Pd2B C8B C7B C12B 172.7(12)
C9B C8B C7B N1B 172.6(14)
Pd2B C8B C7B N1B -10(2)
N2B N1B C7B C8B 151.0(15)
Pd1B N1B C7B C8B -34(2)
N2B N1B C7B C12B -32(2)
Pd1B N1B C7B C12B 143.3(12)
C7B C8B C9B C10B 2(2)
Pd2B C8B C9B C10B -175.0(12)
C8B C9B C10B C11B 1(2)
C8B C9B C10B N3B 179.2(14)
C12B C11B C10B C9B -2(2)
C12B C11B C10B N3B 179.8(13)
O1B N3B C10B C9B 10(2)
O2B N3B C10B C9B -170.0(16)
O1B N3B C10B C11B -172.4(15)
O2B N3B C10B C11B 8(2)
C10B C11B C12B C7B 0(2)
C8B C7B C12B C11B 4(2)
N1B C7B C12B C11B -173.5(14)
